data_7048493
loop_
_publ_author_name
'Ma, Chenxi'
'Hill, Anthony F.'

_publ_section_title
;
 Methimazolyl based diptych bicyclo-[3.3.0]-ruthenaboratranes.
;
_journal_issue 6
_journal_name_full 'Dalton transactions (Cambridge, England : 2003)'
_journal_page_first 1976
_journal_page_last 1992
_journal_paper_doi 10.1039/c8dt04813d
_journal_volume 48
_journal_year 2019
_chemical_formula_moiety 'C27 H27 Cl2 N4 O P Ru S2'
_chemical_formula_sum 'C27 H27 Cl2 N4 O P Ru S2'
_chemical_formula_weight 690.58
_space_group_crystal_system monoclinic
_space_group_IT_number 9
_space_group_name_Hall 'C -2yc'
_space_group_name_H-M_alt 'C 1 c 1'
_symmetry_space_group_name_Hall 'C -2yc'
_symmetry_space_group_name_H-M 'C 1 c 1'
_atom_sites_solution_hydrogens geom
_atom_sites_solution_primary dual
_audit_creation_date 2018-05-03
_audit_creation_method
;
Olex2 1.2
(compiled 2017.08.10 svn.r3458 for OlexSys, GUI svn.r5381)
;
_audit_update_record
;
2018-11-26 deposited with the CCDC.
2019-01-03 downloaded from the CCDC.
;
_cell_angle_alpha 90
_cell_angle_beta 94.733(4)
_cell_angle_gamma 90
_cell_formula_units_Z 4
_cell_length_a 9.2352(4)
_cell_length_b 16.5996(6)
_cell_length_c 18.7713(7)
_cell_measurement_reflns_used 5801
_cell_measurement_temperature 150.00(10)
_cell_measurement_theta_max 28.7830
_cell_measurement_theta_min 4.0820
_cell_volume 2867.84(19)
_computing_cell_refinement 'CrysAlisPro 1.171.38.46 (Rigaku OD, 2015)'
_computing_data_collection 'CrysAlisPro 1.171.38.46 (Rigaku OD, 2015)'
_computing_data_reduction 'CrysAlisPro 1.171.38.46 (Rigaku OD, 2015)'
_computing_molecular_graphics 'Olex2 (Dolomanov et al., 2009)'
_computing_publication_material 'Olex2 (Dolomanov et al., 2009)'
_computing_structure_refinement 'ShelXL (Sheldrick, 2015)'
_computing_structure_solution 'ShelXT (Sheldrick, 2015)'
_diffrn_ambient_environment N~2~
_diffrn_ambient_temperature 150.00(10)
_diffrn_detector 'CCD plate'
_diffrn_detector_area_resol_mean 8.1297
_diffrn_detector_type EosS2
_diffrn_measured_fraction_theta_full 0.997
_diffrn_measured_fraction_theta_max 0.871
_diffrn_measurement_details
;
List of Runs (angles in degrees, time in seconds):

  # Type    Start    End  Width  t~exp~   \w     \q     \k     \f   Frames
#--------------------------------------------------------------------------
  1  \w    -11.00  83.00   1.00   60.04    --   15.42  77.00 -90.00   94
  2  \w      4.00  54.00   1.00   60.04    --   15.42 -99.00  60.00   50
  3  \w    -50.00  42.00   1.00   60.04    --   15.42 -77.00 150.00   92
  4  \w    -40.00  38.00   1.00   60.04    --   15.42 -19.00 -30.00   78
;
_diffrn_measurement_device 'four-circle diffractometer'
_diffrn_measurement_device_type 'SuperNova, Dual, Cu at zero, EosS2'
_diffrn_measurement_method '\w scans'
_diffrn_orient_matrix_type 'CrysAlisPro convention (1999,Acta A55,543-557)'
_diffrn_orient_matrix_UB_11 -0.0420954000
_diffrn_orient_matrix_UB_12 -0.0322096000
_diffrn_orient_matrix_UB_13 0.0120231000
_diffrn_orient_matrix_UB_21 0.0585691000
_diffrn_orient_matrix_UB_22 -0.0269029000
_diffrn_orient_matrix_UB_23 -0.0038748000
_diffrn_orient_matrix_UB_31 0.0273802000
_diffrn_orient_matrix_UB_32 0.0079905000
_diffrn_orient_matrix_UB_33 0.0357193000
_diffrn_radiation_monochromator mirror
_diffrn_radiation_probe x-ray
_diffrn_radiation_type MoK\a
_diffrn_radiation_wavelength 0.71073
_diffrn_reflns_av_R_equivalents 0.0216
_diffrn_reflns_av_unetI/netI 0.0365
_diffrn_reflns_Laue_measured_fraction_full 0.997
_diffrn_reflns_Laue_measured_fraction_max 0.871
_diffrn_reflns_limit_h_max 11
_diffrn_reflns_limit_h_min -9
_diffrn_reflns_limit_k_max 20
_diffrn_reflns_limit_k_min -22
_diffrn_reflns_limit_l_max 25
_diffrn_reflns_limit_l_min -24
_diffrn_reflns_number 9934
_diffrn_reflns_point_group_measured_fraction_full 0.832
_diffrn_reflns_point_group_measured_fraction_max 0.693
_diffrn_reflns_theta_full 25.242
_diffrn_reflns_theta_max 29.326
_diffrn_reflns_theta_min 3.456
_diffrn_source 'micro-focus sealed X-ray tube'
_diffrn_source_type 'SuperNova (Mo) X-ray Source'
_exptl_absorpt_coefficient_mu 0.964
_exptl_absorpt_correction_T_max 1.00000
_exptl_absorpt_correction_T_min 0.67806
_exptl_absorpt_correction_type multi-scan
_exptl_absorpt_process_details
;
CrysAlisPro 1.171.38.46 (Rigaku Oxford Diffraction, 2015)
Empirical absorption correction using spherical harmonics,
 implemented in SCALE3 ABSPACK scaling algorithm.
;
_exptl_crystal_colour yellow
_exptl_crystal_colour_primary yellow
_exptl_crystal_density_diffrn 1.599
_exptl_crystal_description block
_exptl_crystal_F_000 1400
_exptl_crystal_size_max 0.183
_exptl_crystal_size_mid 0.117
_exptl_crystal_size_min 0.057
_refine_diff_density_max 0.589
_refine_diff_density_min -0.323
_refine_diff_density_rms 0.072
_refine_ls_abs_structure_details
;
 Flack x determined using 1843 quotients [(I+)-(I-)]/[(I+)+(I-)]
 (Parsons, Flack and Wagner, Acta Cryst. B69 (2013) 249-259).
;
_refine_ls_abs_structure_Flack -0.017(19)
_refine_ls_extinction_method none
_refine_ls_goodness_of_fit_ref 1.045
_refine_ls_hydrogen_treatment constr
_refine_ls_matrix_type full
_refine_ls_number_parameters 345
_refine_ls_number_reflns 5442
_refine_ls_number_restraints 2
_refine_ls_restrained_S_all 1.045
_refine_ls_R_factor_all 0.0312
_refine_ls_R_factor_gt 0.0291
_refine_ls_shift/su_max 0.005
_refine_ls_shift/su_mean 0.000
_refine_ls_structure_factor_coef Fsqd
_refine_ls_weighting_details 'w=1/[\s^2^(Fo^2^)+(0.0351P)^2^+0.1202P] where P=(Fo^2^+2Fc^2^)/3'
_refine_ls_weighting_scheme calc
_refine_ls_wR_factor_gt 0.0641
_refine_ls_wR_factor_ref 0.0653
_reflns_Friedel_coverage 0.589
_reflns_Friedel_fraction_full 0.667
_reflns_Friedel_fraction_max 0.515
_reflns_number_gt 5212
_reflns_number_total 5442
_reflns_threshold_expression 'I > 2\s(I)'
_cod_data_source_file c8dt04813d2.cif
_cod_data_source_block kmac185(1)
_cod_depositor_comments 'Adding full bibliography for 7048492--7048500.cif.'
_cod_database_code 7048493
_shelx_shelxl_version_number 2018/1
_chemical_oxdiff_formula C27H27RuN4S2BOPCl
_shelx_space_group_comment
;
The symmetry employed for this shelxl refinement is uniquely defined
by the following loop, which should always be used as a source of
symmetry information in preference to the above space-group names.
They are only intended as comments.
;
_reflns_odcompleteness_completeness 99.54
_reflns_odcompleteness_iscentric 1
_reflns_odcompleteness_theta 26.32
_olex2_refinement_description
;
1. Fixed Uiso
 At 1.2 times of:
  All C(H) groups, All N(H) groups
 At 1.5 times of:
  All C(H,H,H) groups
2.a Aromatic/amide H refined with riding coordinates:
 N2(H2), N4(H4), C12(H12), C13(H13), C16(H16), C17(H17), C22(H22), C23(H23),
 C24(H24), C25(H25), C26(H26), C28(H28), C29(H29), C30(H30), C31(H31), C32(H32),
  C34(H34), C35(H35), C36(H36), C37(H37), C38(H38)
2.b Idealised Me refined as rotating group:
 C14(H14A,H14B,H14C), C18(H18A,H18B,H18C)
;
_olex2_submission_special_instructions 'No special instructions were received'
_oxdiff_exptl_absorpt_empirical_details
;
Empirical correction (ABSPACK) includes:
- Absorption correction using spherical harmonics
- Frame scaling
;
_oxdiff_exptl_absorpt_empirical_full_max 1.383
_oxdiff_exptl_absorpt_empirical_full_min 0.732

loop_
_space_group_symop_operation_xyz
'x, y, z'
'x, -y, z+1/2'
'x+1/2, y+1/2, z'
'x+1/2, -y+1/2, z+1/2'

loop_
_atom_site_label
_atom_site_type_symbol
_atom_site_fract_x
_atom_site_fract_y
_atom_site_fract_z
_atom_site_U_iso_or_equiv
_atom_site_adp_type
_atom_site_occupancy
_atom_site_site_symmetry_order
_atom_site_calc_flag
_atom_site_refinement_flags_posn
Ru1 Ru 0.55177(2) 0.57896(2) 0.43793(2) 0.01658(8) Uani 1 1 d .
Cl1 Cl 0.42237(13) 0.70923(6) 0.41983(6) 0.0255(2) Uani 1 1 d .
Cl2 Cl 0.54088(16) 0.56636(8) 0.30615(6) 0.0316(3) Uani 1 1 d .
S1 S 0.78421(13) 0.64603(7) 0.45121(5) 0.0243(2) Uani 1 1 d .
S2 S 0.34195(13) 0.49108(6) 0.43678(6) 0.0232(2) Uani 1 1 d .
P3 P 0.55288(13) 0.58123(6) 0.56107(6) 0.0152(3) Uani 1 1 d .
O1 O 0.7292(5) 0.43131(19) 0.4348(2) 0.0399(9) Uani 1 1 d .
N1 N 0.9139(4) 0.7662(2) 0.38418(18) 0.0251(8) Uani 1 1 d .
N2 N 0.7342(5) 0.7152(2) 0.31806(17) 0.0263(9) Uani 1 1 d .
H2 H 0.660969 0.685917 0.303292 0.032 Uiso 1 1 calc R
N3 N 0.0746(4) 0.4851(2) 0.36564(19) 0.0234(8) Uani 1 1 d .
N4 N 0.1833(4) 0.5969(2) 0.34809(18) 0.0241(8) Uani 1 1 d .
H4 H 0.247410 0.634555 0.350149 0.029 Uiso 1 1 calc R
C1 C 0.6598(5) 0.4867(3) 0.4382(2) 0.0261(10) Uani 1 1 d .
C11 C 0.8075(5) 0.7100(2) 0.3825(2) 0.0202(9) Uani 1 1 d .
C12 C 0.7946(6) 0.7749(3) 0.2793(2) 0.0337(12) Uani 1 1 d .
H12 H 0.764052 0.790188 0.232775 0.040 Uiso 1 1 calc R
C13 C 0.9043(6) 0.8070(3) 0.3199(2) 0.0346(12) Uani 1 1 d .
H13 H 0.963571 0.849072 0.307434 0.042 Uiso 1 1 calc R
C14 C 1.0186(6) 0.7805(3) 0.4450(3) 0.0398(15) Uani 1 1 d .
H14A H 0.968044 0.791142 0.486660 0.060 Uiso 1 1 calc GR
H14B H 1.077919 0.826074 0.435280 0.060 Uiso 1 1 calc GR
H14C H 1.079005 0.733814 0.453156 0.060 Uiso 1 1 calc GR
C15 C 0.1982(5) 0.5261(2) 0.3825(2) 0.0201(9) Uani 1 1 d .
C16 C 0.0506(5) 0.6004(3) 0.3090(2) 0.0260(10) Uani 1 1 d .
H16 H 0.015318 0.642944 0.280369 0.031 Uiso 1 1 calc R
C17 C -0.0184(5) 0.5309(3) 0.3202(2) 0.0272(10) Uani 1 1 d .
H17 H -0.110793 0.516258 0.301089 0.033 Uiso 1 1 calc R
C18 C 0.0483(6) 0.4036(3) 0.3903(3) 0.0362(12) Uani 1 1 d .
H18A H 0.132019 0.370778 0.384481 0.054 Uiso 1 1 calc GR
H18B H -0.034509 0.381349 0.362870 0.054 Uiso 1 1 calc GR
H18C H 0.029883 0.405038 0.439908 0.054 Uiso 1 1 calc GR
C21 C 0.6452(5) 0.6626(2) 0.6127(2) 0.0199(9) Uani 1 1 d .
C22 C 0.6498(5) 0.7400(2) 0.5828(2) 0.0251(9) Uani 1 1 d .
H22 H 0.608231 0.749373 0.536681 0.030 Uiso 1 1 calc R
C23 C 0.7170(5) 0.8027(3) 0.6224(3) 0.0319(11) Uani 1 1 d .
H23 H 0.719398 0.853983 0.602585 0.038 Uiso 1 1 calc R
C24 C 0.7798(6) 0.7897(3) 0.6904(3) 0.0377(12) Uani 1 1 d .
H24 H 0.826417 0.831729 0.715844 0.045 Uiso 1 1 calc R
C25 C 0.7734(6) 0.7141(3) 0.7210(3) 0.0383(12) Uani 1 1 d .
H25 H 0.813925 0.705475 0.767423 0.046 Uiso 1 1 calc R
C26 C 0.7066(5) 0.6513(3) 0.6825(2) 0.0303(10) Uani 1 1 d .
H26 H 0.702416 0.600725 0.703533 0.036 Uiso 1 1 calc R
C27 C 0.6461(5) 0.4904(2) 0.5950(2) 0.0185(8) Uani 1 1 d .
C28 C 0.7974(6) 0.4904(3) 0.6008(2) 0.0286(10) Uani 1 1 d .
H28 H 0.847596 0.538248 0.595206 0.034 Uiso 1 1 calc R
C29 C 0.8738(6) 0.4192(3) 0.6147(3) 0.0338(11) Uani 1 1 d .
H29 H 0.974808 0.419618 0.618696 0.041 Uiso 1 1 calc R
C30 C 0.8002(6) 0.3478(3) 0.6228(3) 0.0351(12) Uani 1 1 d .
H30 H 0.851384 0.300199 0.631813 0.042 Uiso 1 1 calc R
C31 C 0.6502(6) 0.3475(2) 0.6173(2) 0.0304(11) Uani 1 1 d .
H31 H 0.600526 0.299602 0.623467 0.036 Uiso 1 1 calc R
C32 C 0.5736(5) 0.4178(2) 0.6026(2) 0.0221(9) Uani 1 1 d .
H32 H 0.472604 0.416587 0.597815 0.026 Uiso 1 1 calc R
C33 C 0.3779(5) 0.5807(2) 0.6008(2) 0.0163(8) Uani 1 1 d .
C34 C 0.3674(5) 0.5453(2) 0.6677(2) 0.0223(9) Uani 1 1 d .
H34 H 0.448845 0.521292 0.691328 0.027 Uiso 1 1 calc R
C35 C 0.2386(5) 0.5455(3) 0.6988(2) 0.0247(10) Uani 1 1 d .
H35 H 0.232147 0.520313 0.742735 0.030 Uiso 1 1 calc R
C36 C 0.1169(5) 0.5833(2) 0.6649(2) 0.0254(10) Uani 1 1 d .
H36 H 0.029527 0.583960 0.686218 0.030 Uiso 1 1 calc R
C37 C 0.1271(5) 0.6199(2) 0.5991(2) 0.0250(9) Uani 1 1 d .
H37 H 0.046413 0.645634 0.576503 0.030 Uiso 1 1 calc R
C38 C 0.2562(5) 0.6184(2) 0.5669(2) 0.0213(9) Uani 1 1 d .
H38 H 0.261989 0.642652 0.522535 0.026 Uiso 1 1 calc R

loop_
_atom_site_aniso_label
_atom_site_aniso_U_11
_atom_site_aniso_U_22
_atom_site_aniso_U_33
_atom_site_aniso_U_23
_atom_site_aniso_U_13
_atom_site_aniso_U_12
Ru1 0.01716(17) 0.01696(13) 0.01537(13) -0.00019(13) -0.00011(11) -0.00355(15)
Cl1 0.0263(6) 0.0202(5) 0.0289(5) 0.0052(4) -0.0044(4) -0.0041(4)
Cl2 0.0362(8) 0.0417(6) 0.0164(5) -0.0048(5) -0.0003(5) -0.0140(5)
S1 0.0198(6) 0.0343(6) 0.0184(5) 0.0052(4) -0.0001(4) -0.0104(5)
S2 0.0236(7) 0.0192(5) 0.0259(5) 0.0014(4) -0.0029(5) -0.0069(4)
P3 0.0135(6) 0.0155(5) 0.0163(5) 0.0018(4) -0.0006(5) -0.0006(4)
O1 0.041(3) 0.0275(17) 0.053(2) -0.0108(16) 0.0142(19) -0.0013(16)
N1 0.029(2) 0.0197(16) 0.0264(17) 0.0021(15) -0.0004(16) -0.0041(15)
N2 0.034(2) 0.0236(18) 0.0204(17) 0.0010(15) -0.0005(16) -0.0081(16)
N3 0.017(2) 0.0236(17) 0.0302(18) -0.0077(15) 0.0039(16) -0.0049(14)
N4 0.022(2) 0.0250(17) 0.0253(17) -0.0018(15) 0.0006(16) -0.0036(15)
C1 0.024(3) 0.025(2) 0.030(2) 0.0010(18) 0.000(2) -0.0096(19)
C11 0.020(2) 0.0196(19) 0.0216(19) -0.0003(15) 0.0032(17) 0.0015(16)
C12 0.055(4) 0.022(2) 0.024(2) 0.0035(18) 0.003(2) 0.000(2)
C13 0.050(4) 0.023(2) 0.032(2) 0.0061(19) 0.007(2) -0.010(2)
C14 0.040(4) 0.033(2) 0.043(3) 0.011(2) -0.011(3) -0.017(2)
C15 0.021(2) 0.0219(19) 0.0180(18) -0.0065(16) 0.0048(17) -0.0024(17)
C16 0.022(3) 0.032(2) 0.024(2) -0.0013(18) -0.0013(19) 0.0056(19)
C17 0.017(2) 0.034(2) 0.031(2) -0.010(2) 0.0007(19) 0.0017(19)
C18 0.027(3) 0.026(2) 0.055(3) -0.002(2) 0.002(3) -0.009(2)
C21 0.017(2) 0.0208(19) 0.0216(19) -0.0059(16) 0.0013(16) -0.0022(16)
C22 0.018(2) 0.024(2) 0.033(2) -0.0037(18) 0.0015(19) -0.0016(17)
C23 0.025(3) 0.020(2) 0.052(3) -0.013(2) 0.009(2) -0.0038(18)
C24 0.025(3) 0.038(3) 0.050(3) -0.026(2) 0.006(2) -0.005(2)
C25 0.034(3) 0.047(3) 0.033(3) -0.015(2) -0.003(2) -0.001(2)
C26 0.028(3) 0.039(2) 0.023(2) -0.0035(19) -0.0026(19) -0.002(2)
C27 0.019(2) 0.0180(18) 0.0184(18) 0.0019(15) -0.0010(16) 0.0020(16)
C28 0.025(3) 0.023(2) 0.038(3) 0.0041(19) 0.000(2) 0.0008(18)
C29 0.019(3) 0.038(3) 0.044(3) 0.006(2) -0.001(2) 0.009(2)
C30 0.041(3) 0.026(2) 0.038(2) 0.006(2) -0.001(2) 0.014(2)
C31 0.047(3) 0.018(2) 0.025(2) 0.0028(17) 0.000(2) 0.003(2)
C32 0.022(3) 0.024(2) 0.0209(19) 0.0007(16) 0.0020(18) 0.0006(17)
C33 0.012(2) 0.0171(18) 0.0197(18) 0.0004(14) 0.0017(16) -0.0005(14)
C34 0.024(3) 0.024(2) 0.0187(19) 0.0010(16) -0.0016(17) 0.0046(18)
C35 0.030(3) 0.028(2) 0.0166(19) 0.0057(17) 0.0048(18) -0.0012(19)
C36 0.018(3) 0.032(2) 0.027(2) -0.0053(17) 0.0065(19) -0.0046(18)
C37 0.021(3) 0.024(2) 0.029(2) 0.0014(18) -0.0020(19) 0.0017(18)
C38 0.023(3) 0.0195(19) 0.0207(19) 0.0053(16) -0.0008(18) -0.0011(17)

loop_
_atom_type_symbol
_atom_type_description
_atom_type_scat_dispersion_real
_atom_type_scat_dispersion_imag
_atom_type_scat_source
C C 0.0033 0.0016 'International Tables Vol C Tables 4.2.6.8 and 6.1.1.4'
H H 0.0000 0.0000 'International Tables Vol C Tables 4.2.6.8 and 6.1.1.4'
Cl Cl 0.1484 0.1585 'International Tables Vol C Tables 4.2.6.8 and 6.1.1.4'
N N 0.0061 0.0033 'International Tables Vol C Tables 4.2.6.8 and 6.1.1.4'
O O 0.0106 0.0060 'International Tables Vol C Tables 4.2.6.8 and 6.1.1.4'
P P 0.1023 0.0942 'International Tables Vol C Tables 4.2.6.8 and 6.1.1.4'
Ru Ru -1.2594 0.8363 'International Tables Vol C Tables 4.2.6.8 and 6.1.1.4'
S S 0.1246 0.1234 'International Tables Vol C Tables 4.2.6.8 and 6.1.1.4'

loop_
_geom_angle_atom_site_label_1
_geom_angle_atom_site_label_2
_geom_angle_atom_site_label_3
_geom_angle
Cl2 Ru1 Cl1 87.56(4)
S1 Ru1 Cl1 91.51(4)
S1 Ru1 Cl2 96.01(4)
S1 Ru1 S2 169.21(4)
S2 Ru1 Cl1 98.49(4)
S2 Ru1 Cl2 88.50(4)
P3 Ru1 Cl1 94.88(4)
P3 Ru1 Cl2 175.58(4)
P3 Ru1 S1 87.63(4)
P3 Ru1 S2 87.49(4)
C1 Ru1 Cl1 170.99(14)
C1 Ru1 Cl2 84.80(14)
C1 Ru1 S1 84.57(15)
C1 Ru1 S2 86.09(15)
C1 Ru1 P3 93.06(14)
C11 S1 Ru1 112.20(16)
C15 S2 Ru1 112.46(14)
C21 P3 Ru1 120.28(14)
C21 P3 C33 100.11(19)
C27 P3 Ru1 107.38(13)
C27 P3 C21 103.85(19)
C27 P3 C33 105.07(19)
C33 P3 Ru1 118.38(14)
C11 N1 C13 108.9(4)
C11 N1 C14 124.5(3)
C13 N1 C14 126.6(4)
C11 N2 H2 125.4
C11 N2 C12 109.1(4)
C12 N2 H2 125.4
C15 N3 C17 109.7(4)
C15 N3 C18 123.8(4)
C17 N3 C18 126.4(4)
C15 N4 H4 124.9
C15 N4 C16 110.2(4)
C16 N4 H4 124.9
O1 C1 Ru1 176.0(4)
N1 C11 S1 123.4(3)
N2 C11 S1 129.8(3)
N2 C11 N1 106.7(3)
N2 C12 H12 126.0
C13 C12 N2 107.9(4)
C13 C12 H12 126.0
N1 C13 H13 126.4
C12 C13 N1 107.3(4)
C12 C13 H13 126.4
N1 C14 H14A 109.5
N1 C14 H14B 109.5
N1 C14 H14C 109.5
H14A C14 H14B 109.5
H14A C14 H14C 109.5
H14B C14 H14C 109.5
N3 C15 S2 124.8(3)
N4 C15 S2 129.0(3)
N4 C15 N3 106.2(4)
N4 C16 H16 126.5
C17 C16 N4 107.0(4)
C17 C16 H16 126.5
N3 C17 H17 126.6
C16 C17 N3 106.8(4)
C16 C17 H17 126.6
N3 C18 H18A 109.5
N3 C18 H18B 109.5
N3 C18 H18C 109.5
H18A C18 H18B 109.5
H18A C18 H18C 109.5
H18B C18 H18C 109.5
C22 C21 P3 119.4(3)
C26 C21 P3 122.1(3)
C26 C21 C22 118.4(4)
C21 C22 H22 120.1
C23 C22 C21 119.7(4)
C23 C22 H22 120.1
C22 C23 H23 119.6
C24 C23 C22 120.9(4)
C24 C23 H23 119.6
C23 C24 H24 120.1
C23 C24 C25 119.9(4)
C25 C24 H24 120.1
C24 C25 H25 120.0
C26 C25 C24 119.9(5)
C26 C25 H25 120.0
C21 C26 H26 119.4
C25 C26 C21 121.2(4)
C25 C26 H26 119.4
C28 C27 P3 117.9(3)
C32 C27 P3 122.3(3)
C32 C27 C28 118.7(4)
C27 C28 H28 119.9
C29 C28 C27 120.3(4)
C29 C28 H28 119.9
C28 C29 H29 119.9
C30 C29 C28 120.2(5)
C30 C29 H29 119.9
C29 C30 H30 120.1
C29 C30 C31 119.7(4)
C31 C30 H30 120.1
C30 C31 H31 119.8
C30 C31 C32 120.4(4)
C32 C31 H31 119.8
C27 C32 H32 119.7
C31 C32 C27 120.6(4)
C31 C32 H32 119.7
C34 C33 P3 119.7(3)
C38 C33 P3 121.1(3)
C38 C33 C34 119.1(4)
C33 C34 H34 119.7
C35 C34 C33 120.7(4)
C35 C34 H34 119.7
C34 C35 H35 119.9
C34 C35 C36 120.2(4)
C36 C35 H35 119.9
C35 C36 H36 120.2
C37 C36 C35 119.5(4)
C37 C36 H36 120.2
C36 C37 H37 119.8
C38 C37 C36 120.4(4)
C38 C37 H37 119.8
C33 C38 H38 120.0
C37 C38 C33 120.1(4)
C37 C38 H38 120.0

loop_
_geom_bond_atom_site_label_1
_geom_bond_atom_site_label_2
_geom_bond_distance
Ru1 Cl1 2.4804(11)
Ru1 Cl2 2.4763(11)
Ru1 S1 2.4128(12)
Ru1 S2 2.4240(11)
Ru1 P3 2.3110(11)
Ru1 C1 1.827(5)
S1 C11 1.697(4)
S2 C15 1.708(4)
P3 C21 1.832(4)
P3 C27 1.825(4)
P3 C33 1.835(4)
O1 C1 1.126(6)
N1 C11 1.353(5)
N1 C13 1.380(6)
N1 C14 1.453(6)
N2 H2 0.8600
N2 C11 1.340(5)
N2 C12 1.375(6)
N3 C15 1.344(5)
N3 C17 1.387(6)
N3 C18 1.456(6)
N4 H4 0.8600
N4 C15 1.342(5)
N4 C16 1.377(6)
C12 H12 0.9300
C12 C13 1.328(7)
C13 H13 0.9300
C14 H14A 0.9600
C14 H14B 0.9600
C14 H14C 0.9600
C16 H16 0.9300
C16 C17 1.343(6)
C17 H17 0.9300
C18 H18A 0.9600
C18 H18B 0.9600
C18 H18C 0.9600
C21 C22 1.403(6)
C21 C26 1.398(6)
C22 H22 0.9300
C22 C23 1.396(6)
C23 H23 0.9300
C23 C24 1.375(7)
C24 H24 0.9300
C24 C25 1.384(7)
C25 H25 0.9300
C25 C26 1.384(6)
C26 H26 0.9300
C27 C28 1.392(7)
C27 C32 1.392(5)
C28 H28 0.9300
C28 C29 1.390(6)
C29 H29 0.9300
C29 C30 1.380(7)
C30 H30 0.9300
C30 C31 1.380(8)
C31 H31 0.9300
C31 C32 1.380(6)
C32 H32 0.9300
C33 C34 1.398(5)
C33 C38 1.394(6)
C34 H34 0.9300
C34 C35 1.368(6)
C35 H35 0.9300
C35 C36 1.395(6)
C36 H36 0.9300
C36 C37 1.386(6)
C37 H37 0.9300
C37 C38 1.381(6)
C38 H38 0.9300
